data_4112882
loop_
_publ_author_name
'Xiaobo Yang'
'Miguel A. Camblor'
'Yongjae Lee'
'Haiming Liu'
'David H. Olson'

_publ_section_title
;
 Synthesis and Crystal Structure of As-Synthesized and Calcined Pure
 Silica Zeolite ITQ-12
;
_journal_name_full 'Journal of the American Chemical Society'
_journal_page_first 10403
_journal_page_last 10409
_journal_paper_doi 10.1021/ja0481474
_journal_volume 126
_journal_year 2004
_chemical_formula_moiety 'Si6 O12'
_chemical_formula_structural Si6O12
_chemical_formula_sum 'O48 Si24'
_chemical_formula_weight 1442.02
_chemical_name_common 'zeolite ITQ-12'
_chemical_name_systematic '[Si24O48]-ITW-ITQ-12'
_space_group_IT_number 8
_symmetry_cell_setting monoclinic
_symmetry_space_group_name_Hall 'C -2y'
_symmetry_space_group_name_H-M 'C 1 m 1'
_audit_creation_method 'from EXP file using GSAS2CIF'
_cell_angle_alpha 90.0
_cell_angle_beta 105.3560(29)
_cell_angle_gamma 90.0
_cell_formula_units_Z 4
_cell_length_a 10.3360(4)
_cell_length_b 15.0177(6)
_cell_length_c 8.86390(35)
_cell_measurement_temperature 298
_cell_volume 1326.76(9)
_computing_structure_refinement GSAS
_diffrn_ambient_temperature 298
_diffrn_measurement_device_type PSD
_diffrn_measurement_method debey-scherrer
_diffrn_radiation_monochromator Ga
_diffrn_radiation_polarisn_ratio 0.95
_diffrn_radiation_source 'synchrotron X7A'
_diffrn_radiation_type synchrotron
_diffrn_radiation_wavelength 0.71026
_diffrn_reflns_number 707
_refine_ls_goodness_of_fit_all 6.32
_refine_ls_matrix_type full
_refine_ls_number_parameters 0
_refine_ls_number_restraints 24
_refine_ls_shift/esd_max 3.12
_refine_ls_shift/esd_mean 0.04
_refine_ls_structure_factor_coef Fsqd
_refine_ls_weighting_details 'Rietveld Method'
_refine_ls_weighting_scheme calc
_reflns_d_resolution_high 1.039
_reflns_d_resolution_low 8.547
_reflns_limit_h_max 10
_reflns_limit_h_min 0
_reflns_limit_k_max 14
_reflns_limit_k_min 0
_reflns_limit_l_max 8
_reflns_limit_l_min -8
_reflns_number_observed 657
_cod_data_source_file ja0481474si20040616_113706.cif
_cod_data_source_block XY0309D-calcined-ITQ-12-Cm
_cod_original_cell_volume 1324.76(9)
_cod_original_formula_sum 'Si24 O48'
_cod_database_code 4112882

loop_
_symmetry_equiv_pos_as_xyz
+x,+y,+z
+x,-y,+z
+x+1/2,+y+1/2,+z
+x+1/2,-y+1/2,+z

loop_
_atom_site_label
_atom_site_fract_x
_atom_site_fract_y
_atom_site_fract_z
_atom_site_occupancy
_atom_site_thermal_displace_type
_atom_site_U_iso_or_equiv
_atom_site_symmetry_multiplicity
Si1 0.65198 0.24674 0.10904 1.0 Uiso 0.00473 4
Si2 0.69266 0.3958 0.67304 1.0 Uiso 0.00473 4
Si3 0.59946 0.39545 0.31764 1.0 Uiso 0.00473 4
Si4 -0.64691 0.24166 -0.10706 1.0 Uiso 0.00473 4
Si5 -0.69916 0.40253 -0.66427 1.0 Uiso 0.00473 4
Si6 -0.59969 0.40256 -0.29899 1.0 Uiso 0.00473 4
O7 0.64579 0.34354 0.18221 1.0 Uiso 0.0071 4
O8 0.44155 0.37661 0.29774 1.0 Uiso 0.0071 4
O9 0.6802 0.36879 0.49357 1.0 Uiso 0.0071 4
O10 0.75019 0.26829 -0.00018 1.0 Uiso 0.0071 4
O11 0.72703 0.5 0.69151 1.0 Uiso 0.0071 2
O12 0.50337 0.22414 0.00118 1.0 Uiso 0.0071 4
O13 0.8148 0.33466 0.7629 1.0 Uiso 0.0071 4
O14 0.61794 0.5 0.2923 1.0 Uiso 0.0071 2
O15 -0.80254 0.34182 -0.78886 1.0 Uiso 0.0071 4
O16 -0.62068 0.5 -0.23786 1.0 Uiso 0.0071 2
O17 -0.66645 0.32716 -0.21747 1.0 Uiso 0.0071 4
O18 -0.44028 0.38572 -0.26436 1.0 Uiso 0.0071 4
O19 -0.68103 0.38751 -0.47915 1.0 Uiso 0.0071 4
O20 -0.74784 0.5 -0.72924 1.0 Uiso 0.0071 2

loop_
_atom_type_symbol
_atom_type_number_in_cell
SI 24.0
O 48.0

loop_
_geom_angle_atom_site_label_1
_geom_angle_atom_site_label_2
_geom_angle_atom_site_label_3
_geom_angle
_geom_angle_site_symmetry_1
_geom_angle_site_symmetry_2
_geom_angle_site_symmetry_3
O7 Si1 O10 99.190 1_555 1_555 1_555
O7 Si1 O12 107.286 1_555 1_555 1_555
O7 Si1 O15 124.078 1_555 1_555 4_656
O10 Si1 O12 109.778 1_555 1_555 1_555
O10 Si1 O15 111.590 1_555 1_555 4_656
O12 Si1 O15 104.504 1_555 1_555 4_656
O9 Si2 O11 107.859 1_555 1_555 1_555
O9 Si2 O13 101.211 1_555 1_555 1_555
O9 Si2 O18 117.418 1_555 1_555 1_656
O11 Si2 O13 112.693 1_555 1_555 1_555
O11 Si2 O18 103.854 1_555 1_555 1_656
O13 Si2 O18 113.984 1_555 1_555 1_656
O7 Si3 O8 108.920 1_555 1_555 1_555
O7 Si3 O9 114.929 1_555 1_555 1_555
O7 Si3 O14 107.424 1_555 1_555 1_555
O8 Si3 O9 108.054 1_555 1_555 1_555
O8 Si3 O14 108.086 1_555 1_555 1_555
O9 Si3 O14 109.240 1_555 1_555 1_555
O12 Si4 O17 116.196 1_556 1_656 1_656
O12 Si4 O10 108.458 1_556 1_656 4_456
O12 Si4 O13 108.986 1_556 1_656 4_455
O17 Si4 O10 116.154 1_656 1_656 4_456
O17 Si4 O13 99.700 1_656 1_656 4_455
O10 Si4 O13 106.370 4_456 1_656 4_455
O8 Si5 O15 101.000 1_555 1_656 1_656
O8 Si5 O19 107.880 1_555 1_656 1_656
O8 Si5 O20 110.995 1_555 1_656 1_656
O15 Si5 O19 119.835 1_656 1_656 1_656
O15 Si5 O20 100.593 1_656 1_656 1_656
O19 Si5 O20 115.521 1_656 1_656 1_656
O16 Si6 O17 112.453 1_656 1_656 1_656
O16 Si6 O18 107.781 1_656 1_656 1_656
O16 Si6 O19 112.509 1_656 1_656 1_656
O17 Si6 O18 110.166 1_656 1_656 1_656
O17 Si6 O19 100.025 1_656 1_656 1_656
O18 Si6 O19 113.857 1_656 1_656 1_656
O7 Si1 O10 99.190 2_565 2_565 2_565
O7 Si1 O12 107.286 2_565 2_565 2_565
O7 Si1 O15 124.078 2_565 2_565 3_656
O10 Si1 O12 109.778 2_565 2_565 2_565
O10 Si1 O15 111.590 2_565 2_565 3_656
O12 Si1 O15 104.503 2_565 2_565 3_656
O9 Si2 O13 101.211 2_565 2_565 2_565
O9 Si2 O18 117.418 2_565 2_565 2_666
O13 Si2 O18 113.984 2_565 2_565 2_666
O7 Si3 O8 108.920 2_565 2_565 2_565
O7 Si3 O9 114.929 2_565 2_565 2_565
O8 Si3 O9 108.054 2_565 2_565 2_565
O12 Si4 O17 116.195 2_566 2_666 2_666
O12 Si4 O10 108.458 2_566 2_666 3_456
O12 Si4 O13 108.986 2_566 2_666 3_455
O17 Si4 O10 116.154 2_666 2_666 3_456
O17 Si4 O13 99.700 2_666 2_666 3_455
O10 Si4 O13 106.370 3_456 2_666 3_455
O8 Si5 O15 101.000 2_565 2_666 2_666
O8 Si5 O19 107.880 2_565 2_666 2_666
O15 Si5 O19 119.835 2_666 2_666 2_666
O17 Si6 O18 110.167 2_666 2_666 2_666
O17 Si6 O19 100.025 2_666 2_666 2_666
O18 Si6 O19 113.857 2_666 2_666 2_666
O7 Si1 O10 99.190 3_455 3_455 3_455
O7 Si1 O12 107.286 3_455 3_455 3_455
O10 Si1 O12 109.778 3_455 3_455 3_455
O9 Si2 O11 107.859 3_455 3_455 3_455
O9 Si2 O13 101.211 3_455 3_455 3_455
O9 Si2 O18 117.418 3_455 3_455 3_556
O11 Si2 O13 112.693 3_455 3_455 3_455
O11 Si2 O18 103.854 3_455 3_455 3_556
O13 Si2 O18 113.984 3_455 3_455 3_556
O7 Si3 O9 114.929 3_455 3_455 3_455
O7 Si3 O14 107.424 3_455 3_455 3_455
O9 Si3 O14 109.240 3_455 3_455 3_455
O12 Si4 O17 116.196 3_556 3_656 3_656
O8 Si5 O15 101.000 3_555 3_656 3_656
O8 Si5 O19 107.880 3_555 3_656 3_656
O8 Si5 O20 110.995 3_555 3_656 3_656
O15 Si5 O19 119.835 3_656 3_656 3_656
O15 Si5 O20 100.593 3_656 3_656 3_656
O19 Si5 O20 115.521 3_656 3_656 3_656
O16 Si6 O17 112.453 3_656 3_656 3_656
O16 Si6 O19 112.509 3_656 3_656 3_656
O17 Si6 O19 100.025 3_656 3_656 3_656
O7 Si1 O10 99.190 4_455 4_455 4_455
O7 Si1 O12 107.286 4_455 4_455 4_455
O10 Si1 O12 109.778 4_455 4_455 4_455
O9 Si2 O13 101.211 4_455 4_455 4_455
O9 Si2 O18 117.418 4_455 4_455 4_556
O13 Si2 O18 113.984 4_455 4_455 4_556
O7 Si3 O9 114.929 4_455 4_455 4_455
O12 Si4 O17 116.195 4_556 4_656 4_656
O8 Si5 O15 101.000 4_555 4_656 4_656
O8 Si5 O19 107.880 4_555 4_656 4_656
O15 Si5 O19 119.835 4_656 4_656 4_656
O17 Si6 O19 100.025 4_656 4_656 4_656

loop_
_geom_bond_atom_site_label_1
_geom_bond_atom_site_label_2
_geom_bond_distance
_geom_bond_site_symmetry_1
_geom_bond_site_symmetry_2
Si1 O7 1.600 1_555 1_555
Si1 O10 1.609 1_555 1_555
Si1 O12 1.616 1_555 1_555
Si1 O15 1.607 1_555 4_656
Si2 O9 1.613 1_555 1_555
Si2 O11 1.603 1_555 1_555
Si2 O13 1.593 1_555 1_555
Si2 O18 1.620 1_555 1_656
Si3 O7 1.607 1_555 1_555
Si3 O8 1.620 1_555 1_555
Si3 O9 1.613 1_555 1_555
Si3 O14 1.604 1_555 1_555
Si4 O12 1.616 1_656 1_556
Si4 O17 1.594 1_656 1_656
Si4 O10 1.609 1_656 4_456
Si4 O13 1.600 1_656 4_455
Si5 O8 1.626 1_656 1_555
Si5 O15 1.602 1_656 1_656
Si5 O19 1.618 1_656 1_656
Si5 O20 1.604 1_656 1_656
Si6 O16 1.595 1_656 1_656
Si6 O17 1.595 1_656 1_656
Si6 O18 1.614 1_656 1_656
Si6 O19 1.611 1_656 1_656
O10 Si4 1.609 1_556 4_656
O11 Si2 1.603 1_555 2_565
O13 Si4 1.600 1_555 4_656
O14 Si3 1.604 1_555 2_565
O15 Si1 1.607 1_656 4_455
O16 Si6 1.595 1_656 2_666
O20 Si5 1.604 1_656 2_666
Si1 O7 1.600 2_565 2_565
Si1 O10 1.609 2_565 2_565
Si1 O12 1.616 2_565 2_565
Si1 O15 1.607 2_565 3_656
Si2 O9 1.613 2_565 2_565
Si2 O13 1.593 2_565 2_565
Si2 O18 1.620 2_565 2_666
Si3 O7 1.607 2_565 2_565
Si3 O8 1.620 2_565 2_565
Si3 O9 1.613 2_565 2_565
Si4 O12 1.616 2_666 2_566
Si4 O17 1.594 2_666 2_666
Si4 O10 1.609 2_666 3_456
Si4 O13 1.600 2_666 3_455
Si5 O8 1.626 2_666 2_565
Si5 O15 1.602 2_666 2_666
Si5 O19 1.618 2_666 2_666
Si6 O17 1.595 2_666 2_666
Si6 O18 1.614 2_666 2_666
Si6 O19 1.611 2_666 2_666
O10 Si4 1.609 2_566 3_656
O13 Si4 1.600 2_565 3_656
O15 Si1 1.607 2_666 3_455
Si1 O7 1.600 3_455 3_455
Si1 O10 1.609 3_455 3_455
Si1 O12 1.616 3_455 3_455
Si2 O9 1.613 3_455 3_455
Si2 O11 1.603 3_455 3_455
Si2 O13 1.593 3_455 3_455
Si2 O18 1.620 3_455 3_556
Si3 O7 1.607 3_455 3_455
Si3 O9 1.613 3_455 3_455
Si3 O14 1.604 3_455 3_455
Si4 O12 1.616 3_656 3_556
Si4 O17 1.594 3_656 3_656
Si5 O8 1.626 3_656 3_555
Si5 O15 1.602 3_656 3_656
Si5 O19 1.618 3_656 3_656
Si5 O20 1.604 3_656 3_656
Si6 O16 1.595 3_656 3_656
Si6 O17 1.595 3_656 3_656
Si6 O19 1.611 3_656 3_656
O11 Si2 1.603 3_445 4_455
O14 Si3 1.604 3_445 4_455
O16 Si6 1.595 3_646 4_656
O20 Si5 1.604 3_646 4_656
Si1 O7 1.600 4_455 4_455
Si1 O10 1.609 4_455 4_455
Si1 O12 1.616 4_455 4_455
Si2 O9 1.613 4_455 4_455
Si2 O13 1.593 4_455 4_455
Si2 O18 1.620 4_455 4_556
Si3 O7 1.607 4_455 4_455
Si3 O9 1.613 4_455 4_455
Si4 O12 1.616 4_656 4_556
Si4 O17 1.594 4_656 4_656
Si5 O8 1.626 4_656 4_555
Si5 O15 1.602 4_656 4_656
Si5 O19 1.618 4_656 4_656
Si6 O17 1.595 4_656 4_656
Si6 O19 1.611 4_656 4_656
